data_1529971
loop_
_publ_author_name
'Gatehouse, B.M.'
'Jozsa, A.J.'

_publ_section_title
;
 The crystal structure of potassium dimolybdate hydrate
;
_journal_name_full 'Journal of Solid State Chemistry'
_journal_page_first 34
_journal_page_last 39
_journal_volume 71
_journal_year 1987
_chemical_formula_sum 'H2 K2 Mo2 O8'
_chemical_name_systematic 'K2 Mo2 O7 (H2 O)'
_space_group_IT_number 2
_symmetry_space_group_name_Hall '-P 1'
_symmetry_space_group_name_H-M 'P -1'
_cell_angle_alpha 109.42
_cell_angle_beta 95.75
_cell_angle_gamma 119.19
_cell_formula_units_Z 2
_cell_length_a 7.64
_cell_length_b 8.909
_cell_length_c 7.654
_cell_volume 406.576
_citation_journal_id_ASTM JSSCBI
_cod_data_source_file Gatehouse_JSSCBI_1987_1489.cif
_cod_data_source_block H2K2Mo2O8
_cod_original_cell_volume 406.5756
_cod_database_code 1529971

loop_
_symmetry_equiv_pos_as_xyz
x,y,z
-x,-y,-z

loop_
_atom_site_label
_atom_site_type_symbol
_atom_site_fract_x
_atom_site_fract_y
_atom_site_fract_z
_atom_site_occupancy
_atom_site_U_iso_or_equiv
O1 O-2 0.0581 0.4171 0.3993 1 0.0
O2 O-2 0.5659 0.4718 0.3552 1 0.0
O5 O-2 0.6555 0.1044 0.2656 1 0.0
O3 O-2 0.3729 0.6775 0.3914 1 0.0
O8 O-2 0.6506 0.3565 0.0152 1 0.0
Mo2 Mo+6 0.28745 0.38022 0.31675 1 0.0
O4 O-2 0.1709 0.1602 0.3228 1 0.0
K1 K+1 0.2367 0.8928 0.084 1 0.0
Mo1 Mo+6 0.18814 0.70615 0.50318 1 0.0
O6 O-2 0.1967 0.3171 0.0695 1 0.0
K2 K+1 0.7409 0.8276 0.2955 1 0.0
O7 O-2 0.0888 0.788 0.3733 1 0.0
